data_2101997
loop_
_publ_author_name
'Friese, K.'
'Madariaga, G.'
'Breczewski, T.'

_publ_section_title
;
 Incommensurately modulated phase of Rb~2~CoBr~4~ at 295 and 200K
;
_journal_issue 1
_journal_name_full 'Acta Crystallographica Section B'
_journal_page_first 17
_journal_page_last 21
_journal_paper_doi 10.1107/S0108768199010629
_journal_volume 56
_journal_year 2000
_chemical_formula_moiety Rb2CoBr4
_chemical_formula_sum 'Br2 Co0.5 Rb'
_chemical_formula_weight 274.76
_chemical_name_systematic
;
Rubidium Tetra Bromo Cobaltate
;
_space_group_IT_number 62
_symmetry_cell_setting orthorhombic
_symmetry_space_group_name_Hall '-P 2c 2n'
_symmetry_space_group_name_H-M 'P n a m'
_cell_angle_alpha 90
_cell_angle_beta 90
_cell_angle_gamma 90
_cell_length_a 9.732(3)
_cell_length_b 13.328(4)
_cell_length_c 7.654(3)
_cell_measurement_reflns_used 1204
_cell_measurement_theta_max 40
_cell_measurement_theta_min 2
_cell_volume 992.8(6)
_computing_cell_refinement 'STOE IPDS'
_computing_data_collection 'STOE IPDS'
_computing_data_reduction 'X-RED (STOE & CIE, GmbH 1998)'
_computing_structure_refinement 'SHELXL-97 (Sheldrick, 1997)'
_computing_structure_solution 'SHELXS-97 (Sheldrick, 1990)'
_diffrn_ambient_temperature 293(2)
_diffrn_measured_fraction_theta_full .892
_diffrn_measured_fraction_theta_max .892
_diffrn_measurement_device_type 'STOE IPDS'
_diffrn_measurement_method 'Imaging plate'
_diffrn_radiation_monochromator graphite
_diffrn_radiation_source 'fine-focus sealed tube'
_diffrn_radiation_type 'Mo K\a'
_diffrn_radiation_wavelength .71073
_diffrn_reflns_av_R_equivalents .1238
_diffrn_reflns_av_sigmaI/netI .0894
_diffrn_reflns_limit_h_max 9
_diffrn_reflns_limit_h_min -9
_diffrn_reflns_limit_k_max 11
_diffrn_reflns_limit_k_min -12
_diffrn_reflns_limit_l_max 7
_diffrn_reflns_limit_l_min -7
_diffrn_reflns_number 2800
_diffrn_reflns_theta_full 19.53
_diffrn_reflns_theta_max 19.53
_diffrn_reflns_theta_min 2.59
_diffrn_standards_decay_% 5%
_exptl_absorpt_coefficient_mu 27.482
_exptl_absorpt_correction_T_max .0692
_exptl_absorpt_correction_T_min .0239
_exptl_absorpt_correction_type gaussian
_exptl_absorpt_process_details 'XRED (STOE & CIE GmbH, 1998)'
_exptl_crystal_colour blue-green
_exptl_crystal_density_diffrn 3.676
_exptl_crystal_density_method 'not measured'
_exptl_crystal_description irregular
_exptl_crystal_F_000 964
_exptl_crystal_size_max .12
_exptl_crystal_size_mid .08
_exptl_crystal_size_min .02
_refine_diff_density_max .663
_refine_diff_density_min -.825
_refine_ls_extinction_method none
_refine_ls_goodness_of_fit_ref .810
_refine_ls_hydrogen_treatment mixed
_refine_ls_matrix_type full
_refine_ls_number_parameters 40
_refine_ls_number_reflns 477
_refine_ls_number_restraints 0
_refine_ls_restrained_S_all .810
_refine_ls_R_factor_all .0778
_refine_ls_R_factor_gt .0414
_refine_ls_shift/su_max .000
_refine_ls_shift/su_mean .000
_refine_ls_structure_factor_coef Fsqd
_refine_ls_weighting_details 'w=1/[\s^2^(Fo^2^)+(0.0518P)^2^+0.0000P] where P=(Fo^2^+2Fc^2^)/3'
_refine_ls_weighting_scheme calc
_refine_ls_wR_factor_ref .1003
_reflns_number_gt 286
_reflns_number_total 477
_reflns_threshold_expression >2sigma(I)
_cod_data_source_file sh0133.cif
_cod_data_source_block rcb110
_cod_depositor_comments
;
The following automatic conversions were performed:
'_exptl_absorpt_correction_type' value 'Gaussian' changed to 'gaussian'
according to '/home/saulius/struct/CIF-dictionaries/cif_core.dic'
dictionary named 'cif_core.dic' version 2.4.1 from 2010-06-29.

Automatic conversion script
Id: cif_fix_enum 1527 2010-12-29 10:47:43Z saulius 

The following automatic conversions were performed:

'_exptl_absorpt_correction_type' value 'Gaussian' changed to
'gaussian' according to
/home/saulius/struct/CIF-dictionaries/cif_core.dic dictionary named
'cif_core.dic' version 2.4.1 from 2010-06-29.

Automatic conversion script
Id: cif_fix_values 1715 2011-07-08 13:25:40Z adriana 

The following automatic conversions were performed:

'_refine_ls_weighting_scheme' value 'calc
w=1/[\s^2^(Fo^2^)+(0.0518P)^2^+0.0000P] where P=(Fo^2^+2Fc^2^)/3' was
changed to 'calc'. New tag '_refine_ls_weighting_details' was
created. The value of the new tag was set to
'w=1/[\s^2^(Fo^2^)+(0.0518P)^2^+0.0000P] where P=(Fo^2^+2Fc^2^)/3'.

Automatic conversion script
Id: cif_fix_values 3143 2015-03-26 13:38:13Z robertas 
;
_cod_original_sg_symbol_Hall '-P 2c -2n'
_cod_original_formula_sum 'Br2 Co0.50 Rb'
_cod_database_code 2101997

loop_
_symmetry_equiv_pos_as_xyz
'x, y, z'
'-x, -y, z+1/2'
'x+1/2, -y+1/2, -z+1/2'
'-x+1/2, y+1/2, -z'
'-x, -y, -z'
'x, y, -z-1/2'
'-x-1/2, y-1/2, z-1/2'
'x-1/2, -y-1/2, z'

loop_
_atom_site_aniso_label
_atom_site_aniso_U_11
_atom_site_aniso_U_22
_atom_site_aniso_U_33
_atom_site_aniso_U_12
_atom_site_aniso_U_13
_atom_site_aniso_U_23
Rb1 .043(2) .052(2) .076(2) -.0016(18) .000 .000
Rb2 .046(2) .127(3) .087(2) -.001(3) .000 .000
Co1 .034(2) .041(3) .0400(19) -.002(2) .000 .000
Br1 .036(2) .074(3) .151(3) .011(2) .000 .000
Br2 .052(2) .048(2) .202(4) .011(2) .000 .000
Br3 .0781(18) .165(3) .0627(14) -.042(2) -.0134(13) .0546(17)

loop_
_atom_site_label
_atom_site_fract_x
_atom_site_fract_y
_atom_site_fract_z
_atom_site_U_iso_or_equiv
Rb .0149(3) .6764(3) .25 .0570(9)
Rb2 .3712(3) .4028(3) .25 .0810(10)
Co .7742(4) .4231(3) .25 .0390(10)
Br1 .0183(3) .4149(3) .25 .0870(10)
Br2 .6802(4) .5881(3) .25 .101(2)
Br3 .6840(3) .3414(2) .5013(3) .1020(10)

loop_
_atom_type_symbol
_atom_type_description
_atom_type_scat_dispersion_real
_atom_type_scat_dispersion_imag
_atom_type_scat_source
Co Co .3494 .9721 'International Tables Vol C Tables 4.2.6.8 and 6.1.1.4'
Br Br -.2901 2.4595 'International Tables Vol C Tables 4.2.6.8 and 6.1.1.4'
Rb Rb -.9393 2.9676 'International Tables Vol C Tables 4.2.6.8 and 6.1.1.4'

loop_
_geom_angle_atom_site_label_1
_geom_angle_atom_site_label_2
_geom_angle_atom_site_label_3
_geom_angle_site_symmetry_1
_geom_angle_site_symmetry_3
_geom_angle
Br2 Rb1 Br1 1_455 . 70.66(10)
Br2 Rb1 Br3 1_455 4_556 72.11(9)
Br1 Rb1 Br3 . 4_556 129.39(10)
Br2 Rb1 Br3 1_455 7_665 72.11(9)
Br1 Rb1 Br3 . 7_665 129.39(10)
Br3 Rb1 Br3 4_556 7_665 66.03(11)
Br2 Rb1 Br3 1_455 5_666 139.79(7)
Br1 Rb1 Br3 . 5_666 85.65(9)
Br3 Rb1 Br3 4_556 5_666 102.13(8)
Br3 Rb1 Br3 7_665 5_666 143.37(10)
Br2 Rb1 Br3 1_455 2_664 139.79(7)
Br1 Rb1 Br3 . 2_664 85.65(9)
Br3 Rb1 Br3 4_556 2_664 143.37(10)
Br3 Rb1 Br3 7_665 2_664 102.13(8)
Br3 Rb1 Br3 5_666 2_664 65.86(10)
Br2 Rb1 Br2 1_455 3_465 137.01(12)
Br1 Rb1 Br2 . 3_465 152.33(13)
Br3 Rb1 Br2 4_556 3_465 72.10(9)
Br3 Rb1 Br2 7_665 3_465 72.10(9)
Br3 Rb1 Br2 5_666 3_465 71.27(9)
Br3 Rb1 Br2 2_664 3_465 71.27(9)
Br2 Rb1 Br1 1_455 5_565 79.74(6)
Br1 Rb1 Br1 . 5_565 72.47(7)
Br3 Rb1 Br1 4_556 5_565 131.55(9)
Br3 Rb1 Br1 7_665 5_565 68.17(7)
Br3 Rb1 Br1 5_666 5_565 124.26(10)
Br3 Rb1 Br1 2_664 5_565 61.97(6)
Br2 Rb1 Br1 3_465 5_565 107.78(6)
Br2 Rb1 Br1 1_455 5_566 79.74(6)
Br1 Rb1 Br1 . 5_566 72.47(7)
Br3 Rb1 Br1 4_556 5_566 68.17(7)
Br3 Rb1 Br1 7_665 5_566 131.55(9)
Br3 Rb1 Br1 5_666 5_566 61.97(6)
Br3 Rb1 Br1 2_664 5_566 124.26(10)
Br2 Rb1 Br1 3_465 5_566 107.78(6)
Br1 Rb1 Br1 5_565 5_566 143.58(13)
Br2 Rb1 Co1 1_455 1_455 35.36(8)
Br1 Rb1 Co1 . 1_455 35.30(8)
Br3 Rb1 Co1 4_556 1_455 101.60(9)
Br3 Rb1 Co1 7_665 1_455 101.60(9)
Br3 Rb1 Co1 5_666 1_455 114.91(9)
Br3 Rb1 Co1 2_664 1_455 114.91(9)
Br2 Rb1 Co1 3_465 1_455 172.37(12)
Br1 Rb1 Co1 5_565 1_455 72.91(6)
Br1 Rb1 Co1 5_566 1_455 72.91(6)
Br2 Rb1 Rb2 1_455 7_666 114.44(6)
Br1 Rb1 Rb2 . 7_666 126.99(6)
Br3 Rb1 Rb2 4_556 7_666 47.60(6)
Br3 Rb1 Rb2 7_665 7_666 99.21(10)
Br3 Rb1 Rb2 5_666 7_666 55.89(7)
Br3 Rb1 Rb2 2_664 7_666 105.77(8)
Br2 Rb1 Rb2 3_465 7_666 50.32(5)
Br1 Rb1 Rb2 5_565 7_666 158.05(9)
Br1 Rb1 Rb2 5_566 7_666 58.18(6)
Co1 Rb1 Rb2 1_455 7_666 128.49(5)
Br2 Rb1 Rb2 1_455 7_665 114.44(6)
Br1 Rb1 Rb2 . 7_665 126.99(6)
Br3 Rb1 Rb2 4_556 7_665 99.21(10)
Br3 Rb1 Rb2 7_665 7_665 47.60(6)
Br3 Rb1 Rb2 5_666 7_665 105.77(8)
Br3 Rb1 Rb2 2_664 7_665 55.89(7)
Br2 Rb1 Rb2 3_465 7_665 50.32(5)
Br1 Rb1 Rb2 5_565 7_665 58.18(6)
Br1 Rb1 Rb2 5_566 7_665 158.05(9)
Co1 Rb1 Rb2 1_455 7_665 128.49(5)
Rb2 Rb1 Rb2 7_666 7_665 99.94(10)
Br1 Rb2 Br3 . . 146.50(7)
Br1 Rb2 Br3 . 6_556 146.50(7)
Br3 Rb2 Br3 . 6_556 62.77(10)
Br1 Rb2 Br2 . 5_665 82.48(7)
Br3 Rb2 Br2 . 5_665 129.04(10)
Br3 Rb2 Br2 6_556 5_665 66.28(7)
Br1 Rb2 Br2 . 5_666 82.48(7)
Br3 Rb2 Br2 . 5_666 66.27(7)
Br3 Rb2 Br2 6_556 5_666 129.04(10)
Br2 Rb2 Br2 5_665 5_666 164.68(14)
Br1 Rb2 Br2 . . 137.93(16)
Br3 Rb2 Br2 . . 60.23(8)
Br3 Rb2 Br2 6_556 . 60.23(8)
Br2 Rb2 Br2 5_665 . 94.60(8)
Br2 Rb2 Br2 5_666 . 94.60(8)
Br1 Rb2 Co1 . . 173.37(16)
Br3 Rb2 Co1 . . 36.18(5)
Br3 Rb2 Co1 6_556 . 36.18(5)
Br2 Rb2 Co1 5_665 . 97.30(7)
Br2 Rb2 Co1 5_666 . 97.30(7)
Br2 Rb2 Co1 . . 35.44(8)
Br1 Rb2 Br3 . 5_666 79.82(10)
Br3 Rb2 Br3 . 5_666 93.02(9)
Br3 Rb2 Br3 6_556 5_666 123.76(11)
Br2 Rb2 Br3 5_665 5_666 115.72(12)
Br2 Rb2 Br3 5_666 5_666 58.43(7)
Br2 Rb2 Br3 . 5_666 63.68(8)
Co1 Rb2 Br3 . 5_666 94.39(10)
Br1 Rb2 Br3 . 2_664 79.82(10)
Br3 Rb2 Br3 . 2_664 123.77(11)
Br3 Rb2 Br3 6_556 2_664 93.02(9)
Br2 Rb2 Br3 5_665 2_664 58.43(7)
Br2 Rb2 Br3 5_666 2_664 115.72(12)
Br2 Rb2 Br3 . 2_664 63.68(8)
Co1 Rb2 Br3 . 2_664 94.39(10)
Br3 Rb2 Br3 5_666 2_664 57.77(9)
Br1 Rb2 Rb1 . 7_655 104.46(8)
Br3 Rb2 Rb1 . 7_655 94.71(9)
Br3 Rb2 Rb1 6_556 7_655 44.33(6)
Br2 Rb2 Rb1 5_665 7_655 44.67(7)
Br2 Rb2 Rb1 5_666 7_655 143.76(12)
Br2 Rb2 Rb1 . 7_655 102.23(7)
Co1 Rb2 Rb1 . 7_655 79.65(7)
Br3 Rb2 Rb1 5_666 7_655 157.27(9)
Br3 Rb2 Rb1 2_664 7_655 100.52(5)
Br1 Rb2 Rb1 . 7_656 104.46(8)
Br3 Rb2 Rb1 . 7_656 44.33(6)
Br3 Rb2 Rb1 6_556 7_656 94.71(9)
Br2 Rb2 Rb1 5_665 7_656 143.76(12)
Br2 Rb2 Rb1 5_666 7_656 44.67(7)
Br2 Rb2 Rb1 . 7_656 102.23(7)
Co1 Rb2 Rb1 . 7_656 79.65(7)
Br3 Rb2 Rb1 5_666 7_656 100.52(5)
Br3 Rb2 Rb1 2_664 7_656 157.27(9)
Rb1 Rb2 Rb1 7_655 7_656 99.94(10)
Br1 Rb2 Rb1 . . 43.76(9)
Br3 Rb2 Rb1 . . 136.78(10)
Br3 Rb2 Rb1 6_556 . 136.78(10)
Br2 Rb2 Rb1 5_665 . 83.57(8)
Br2 Rb2 Rb1 5_666 . 83.57(8)
Br2 Rb2 Rb1 . . 94.17(11)
Co1 Rb2 Rb1 . . 129.61(12)
Br3 Rb2 Rb1 5_666 . 43.88(6)
Br3 Rb2 Rb1 2_664 . 43.88(6)
Rb1 Rb2 Rb1 7_655 . 126.18(4)
Rb1 Rb2 Rb1 7_656 . 126.18(4)
Br2 Co1 Br3 . 6_556 106.33(14)
bR2 Co1 Br3 . . 106.33(14)
Br3 Co1 Br3 6_556 . 108.0(2)
Br2 Co1 Br1 . 1_655 115.25(19)
Br3 Co1 Br1 6_556 1_655 110.32(13)
Br3 Co1 Br1 . 1_655 110.32(13)
Br2 Co1 Rb2 . . 71.36(13)
Br3 Co1 Rb2 6_556 . 66.45(10)
Br3 Co1 Rb2 . . 66.45(10)
Br1 Co1 Rb2 1_655 . 173.40(17)
Br2 Co1 Rb1 . 1_655 57.35(12)
Br3 Co1 Rb1 6_556 1_655 125.91(10)
Br3 Co1 Rb1 . 1_655 125.92(10)
Br1 Co1 Rb1 1_655 1_655 57.89(12)
Rb2 Co1 Rb1 . 1_655 128.71(12)
Co1 Br1 Rb2 1_455 . 179.98(15)
Co1 Br1 Rb1 1_455 . 86.81(14)
Rb2 Br1 Rb1 . . 93.22(13)
Co1 Br1 Rb1 1_455 5_565 86.21(7)
Rb2 Br1 Rb1 . 5_565 93.78(7)
Rb1 Br1 Rb1 . 5_565 107.54(7)
Co1 Br1 Rb1 1_455 5_566 86.21(7)
Rb2 Br1 Rb1 . 5_566 93.78(7)
Rb1 Br1 Rb1 . 5_566 107.54(7)
Rb1 Br1 Rb1 5_565 5_566 143.58(13)
Co1 Br2 Rb1 . 1_655 87.28(14)
Co1 Br2 Rb1 . 3_565 175.46(17)
Rb1 Br2 Rb1 1_655 3_565 97.26(10)
Co1 Br2 Rb2 . 5_665 94.52(9)
Rb1 Br2 Rb2 1_655 5_665 96.38(7)
Rb1 Br2 Rb2 3_565 5_665 85.01(8)
Co1 Br2 Rb2 . 5_666 94.52(9)
Rb1 Br2 Rb2 1_655 5_666 96.38(7)
Rb1 Br2 Rb2 3_565 5_666 85.01(8)
Rb2 Br2 Rb2 5_665 5_666 164.67(14)
Co1 Br2 Rb2 . . 73.20(13)
Rb1 Br2 Rb2 1_655 . 160.49(13)
Rb1 Br2 Rb2 3_565 . 102.25(11)
Rb2 Br2 Rb2 5_665 . 85.40(8)
Rb2 Br2 Rb2 5_666 . 85.40(8)
Co1 Br3 Rb1 . 7_656 158.96(14)
Co1 Br3 Rb1 . 5_666 99.34(11)
Rb1 Br3 Rb1 7_656 5_666 97.16(7)
Co1 Br3 Rb2 . . 77.37(11)
Rb1 Br3 Rb2 7_656 . 88.08(9)
Rb1 Br3 Rb2 5_666 . 171.06(13)
Co1 Br3 Rb2 . 5_666 92.58(13)
Rb1 Br3 Rb2 7_656 5_666 101.86(9)
Rb1 Br3 Rb2 5_666 5_666 84.86(9)
Rb2 Br3 Rb2 . 5_666 86.98(9)

loop_
_geom_bond_atom_site_label_1
_geom_bond_atom_site_label_2
_geom_bond_site_symmetry_2
_geom_bond_distance
Rb1 Br2 1_455 3.464(5)
Rb1 Br1 . 3.486(5)
Rb1 Br3 4_556 3.494(4)
Rb1 Br3 7_665 3.494(4)
Rb1 Br3 5_666 3.502(4)
Rb1 Br3 2_664 3.502(4)
Rb1 Br2 3_465 3.527(5)
Rb1 Br1 5_565 4.029(2)
Rb1 Br1 5_566 4.029(2)
Rb1 Co1 1_455 4.109(5)
Rb1 Rb2 7_666 4.998(4)
Rb1 Rb2 7_665 4.998(4)
Rb2 Br1 . 3.439(5)
Rb2 Br3 . 3.693(4)
Rb2 Br3 6_556 3.693(4)
Rb2 Br2 5_665 3.8615(16)
Rb2 Br2 5_666 3.8615(16)
Rb2 Br2 . 3.891(5)
Rb2 Co1 . 3.931(5)
Rb2 Br3 5_666 3.941(5)
Rb2 Br3 2_664 3.941(5)
Rb2 Rb1 7_655 4.998(4)
Rb2 Rb1 7_656 4.998(4)
Co1 Br2 . 2.381(5)
Co1 Br3 6_556 2.378(3)
Co1 Br3 . 2.378(3)
Co1 Br1 1_655 2.378(5)
Co1 Rb1 1_655 4.109(5)
Br1 Co1 1_455 2.378(5)
Br1 Rb1 5_565 4.029(2)
Br1 Rb1 5_566 4.029(2)
Br2 Rb1 1_655 3.464(5)
Br2 Rb1 3_565 3.527(5)
Br2 Rb2 5_665 3.8615(16)
Br2 Rb2 5_666 3.8615(16)
Br3 Rb1 7_656 3.494(4)
Br3 Rb1 5_666 3.502(4)
Br3 Rb2 5_666 3.941(5)
